data_8102043
loop_
_publ_author_name
'Song, A.-R.'
'Hwang, I.-C.'
'Ha, K.'

_publ_section_title
;
Crystal structures of dichloro((1,2,5,6-\h)-1,3,5,7-cyclooctatetraene)
platinum(II), PtCl~2~(C~8~H~8~), and diiodo((1,2,5,6-\h)-1,3,
5,7-cyclooctatetraene)platinum(II), PtI~2~(C~8~H~8~)
;
_journal_issue 4
_journal_name_full 'Zeitschrift f\"ur Kristallographie - New Crystal Structures'
_journal_page_first 465
_journal_page_last 467
_journal_volume 221
_journal_year 2006
_chemical_formula_moiety 'C8 H8 Cl2 Pt'
_chemical_formula_structural PtCl~2~(C~8~H~8~)
_chemical_formula_sum 'C8 H8 Cl2 Pt'
_chemical_formula_weight 370.13
_chemical_name_systematic
; 
dichloro[(1,2,5,6-\h)-1,3,5,7-cyclooctatetraene]platinum(II)
;
_space_group_IT_number 14
_symmetry_cell_setting monoclinic
_symmetry_space_group_name_Hall '-P 2yn'
_symmetry_space_group_name_H-M 'P 1 21/n 1'
_atom_sites_solution_hydrogens geom
_atom_sites_solution_primary direct
_atom_sites_solution_secondary difmap
_audit_creation_method SHELXL-97
_cell_angle_alpha 90.00
_cell_angle_beta 98.308(12)
_cell_angle_gamma 90.00
_cell_formula_units_Z 4
_cell_length_a 7.846(5)
_cell_length_b 9.668(6)
_cell_length_c 11.530(7)
_cell_measurement_reflns_used 3374
_cell_measurement_temperature 293(2)
_cell_measurement_theta_max 27.857
_cell_measurement_theta_min 2.762
_cell_volume 865.4(9)
_computing_cell_refinement 'SMART (Bruker, 2000)'
_computing_data_collection 'SMART (Bruker, 2000)'
_computing_data_reduction 'SAINT (Bruker, 2000)'
_computing_molecular_graphics 'ORTEP-III (Farrugia, 1997)'
_computing_publication_material SHELXL97
_computing_structure_refinement 'SHELXL-97 (Sheldrick, 1997)'
_computing_structure_solution 'SHELXS-97 (Sheldrick, 1990)'
_diffrn_ambient_temperature 293(2)
_diffrn_measured_fraction_theta_full 0.928
_diffrn_measured_fraction_theta_max 0.928
_diffrn_measurement_device_type 'Bruker SMART 1000 CCD'
_diffrn_measurement_method '\f and \w scans'
_diffrn_radiation_monochromator graphite
_diffrn_radiation_source 'fine-focus sealed tube'
_diffrn_radiation_type 'Mo K\a'
_diffrn_radiation_wavelength 0.71073
_diffrn_reflns_av_R_equivalents 0.0372
_diffrn_reflns_av_sigmaI/netI 0.0320
_diffrn_reflns_limit_h_max 8
_diffrn_reflns_limit_h_min -10
_diffrn_reflns_limit_k_max 12
_diffrn_reflns_limit_k_min -12
_diffrn_reflns_limit_l_max 15
_diffrn_reflns_limit_l_min -10
_diffrn_reflns_number 5297
_diffrn_reflns_theta_full 28.46
_diffrn_reflns_theta_max 28.46
_diffrn_reflns_theta_min 2.76
_diffrn_standards_decay_% 0
_diffrn_standards_interval_count 0
_diffrn_standards_interval_time 0
_diffrn_standards_number 0
_exptl_absorpt_coefficient_mu 16.756
_exptl_absorpt_correction_type multi-scan
_exptl_absorpt_process_details SADABS
_exptl_crystal_colour yellow
_exptl_crystal_density_diffrn 2.841
_exptl_crystal_density_method 'not measured'
_exptl_crystal_description prism
_exptl_crystal_F_000 672
_exptl_crystal_size_max 0.10
_exptl_crystal_size_mid 0.10
_exptl_crystal_size_min 0.08
_refine_diff_density_max 1.481
_refine_diff_density_min -5.694
_refine_diff_density_rms 0.330
_refine_ls_extinction_method none
_refine_ls_goodness_of_fit_ref 1.028
_refine_ls_hydrogen_treatment constr
_refine_ls_matrix_type full
_refine_ls_number_parameters 100
_refine_ls_number_reflns 2030
_refine_ls_number_restraints 0
_refine_ls_restrained_S_all 1.028
_refine_ls_R_factor_all 0.0418
_refine_ls_R_factor_gt 0.0392
_refine_ls_shift/su_max 0.000
_refine_ls_shift/su_mean 0.000
_refine_ls_structure_factor_coef Fsqd
_refine_ls_weighting_details 'calc w=1/[\s^2^(Fo^2^)+(0.0721P)^2^+0.0000P] where P=(Fo^2^+2Fc^2^)/3'
_refine_ls_weighting_scheme calc
_refine_ls_wR_factor_gt 0.0979
_refine_ls_wR_factor_ref 0.0993
_reflns_number_gt 1843
_reflns_number_total 2030
_reflns_threshold_expression >2sigma(I)
_cod_data_source_file 1267-1870.cff
_cod_data_source_block cotPtCl2
_cod_depositor_comments
;
The following automatic conversions were performed:
'_exptl_absorpt_correction_type' value 'Multi-scan' changed to
'multi-scan' according to
'/home/saulius/struct/CIF-dictionaries/cif_core.dic' dictionary named
'cif_core.dic' version 2.4.1 from 2010-06-29.

Automatic conversion script
Id: cif_fix_enum 1555 2011-01-17 13:19:09Z saulius 
;
_cod_original_sg_symbol_H-M P12(1)/n1
_cod_database_code 8102043

loop_
_symmetry_equiv_pos_as_xyz
'x, y, z'
'-x+1/2, y+1/2, -z+1/2'
'-x, -y, -z'
'x-1/2, -y-1/2, z-1/2'

loop_
_atom_site_label
_atom_site_type_symbol
_atom_site_fract_x
_atom_site_fract_y
_atom_site_fract_z
_atom_site_U_iso_or_equiv
_atom_site_adp_type
_atom_site_occupancy
_atom_site_symmetry_multiplicity
_atom_site_Wyckoff_symbol
_atom_site_calc_flag
_atom_site_refinement_flags
_atom_site_disorder_assembly
_atom_site_disorder_group
Pt Pt 0.40334(3) 0.20432(2) 0.34378(2) 0.02436(13) Uani 1 4 e d . . .
Cl1 Cl 0.5335(3) 0.1415(2) 0.18584(17) 0.0486(5) Uani 1 4 e d . . .
Cl2 Cl 0.6075(2) 0.37271(19) 0.3930(2) 0.0477(5) Uani 1 4 e d . . .
C1 C 0.2699(9) 0.0085(7) 0.3386(7) 0.0380(15) Uani 1 4 e d . . .
H1 H 0.3193 -0.0668 0.2972 0.046 Uiso 1 4 e calc R . .
C2 C 0.1689(9) 0.1030(7) 0.2689(6) 0.0337(14) Uani 1 4 e d . . .
H2 H 0.1585 0.0856 0.1845 0.040 Uiso 1 4 e calc R . .
C3 C 0.0240(9) 0.1766(8) 0.3061(7) 0.0373(16) Uani 1 4 e d . . .
H3 H -0.0878 0.1560 0.2719 0.045 Uiso 1 4 e calc R . .
C4 C 0.0511(10) 0.2734(7) 0.3890(7) 0.0359(16) Uani 1 4 e d . . .
H4 H -0.0415 0.3214 0.4114 0.043 Uiso 1 4 e calc R . .
C5 C 0.2283(11) 0.3046(6) 0.4454(7) 0.0359(17) Uani 1 4 e d . . .
H5 H 0.2523 0.4025 0.4630 0.043 Uiso 1 4 e calc R . .
C6 C 0.3290(12) 0.2111(7) 0.5173(7) 0.0397(19) Uani 1 4 e d . . .
H6 H 0.4136 0.2522 0.5785 0.048 Uiso 1 4 e calc R . .
C7 C 0.2655(9) 0.0709(9) 0.5436(7) 0.0450(18) Uani 1 4 e d . . .
H7 H 0.2456 0.0496 0.6192 0.054 Uiso 1 4 e calc R . .
C8 C 0.2378(10) -0.0226(8) 0.4608(8) 0.0453(18) Uani 1 4 e d . . .
H8 H 0.1975 -0.1096 0.4781 0.054 Uiso 1 4 e calc R . .

loop_
_atom_site_aniso_label
_atom_site_aniso_U_11
_atom_site_aniso_U_22
_atom_site_aniso_U_33
_atom_site_aniso_U_23
_atom_site_aniso_U_13
_atom_site_aniso_U_12
Pt 0.02284(18) 0.02629(19) 0.02499(18) 0.00137(8) 0.00693(12) -0.00018(7)
Cl1 0.0489(11) 0.0651(13) 0.0375(9) -0.0023(9) 0.0254(8) 0.0024(9)
Cl2 0.0295(8) 0.0374(9) 0.0764(14) -0.0053(9) 0.0084(9) -0.0084(7)
C1 0.042(4) 0.026(3) 0.047(4) -0.002(3) 0.012(3) -0.009(3)
C2 0.037(3) 0.034(3) 0.029(3) -0.003(3) 0.001(3) -0.008(3)
C3 0.023(3) 0.049(4) 0.039(4) 0.012(3) 0.001(3) -0.003(3)
C4 0.030(3) 0.039(4) 0.041(4) 0.007(3) 0.015(3) 0.004(3)
C5 0.042(4) 0.031(4) 0.035(4) -0.005(3) 0.006(3) 0.004(3)
C6 0.045(4) 0.055(5) 0.021(3) -0.008(3) 0.011(3) -0.004(3)
C7 0.036(4) 0.066(5) 0.035(4) 0.026(4) 0.011(3) 0.006(4)
C8 0.045(4) 0.037(4) 0.056(5) 0.016(4) 0.017(4) 0.003(3)

loop_
_atom_type_symbol
_atom_type_description
_atom_type_scat_dispersion_real
_atom_type_scat_dispersion_imag
_atom_type_scat_source
C C 0.0033 0.0016 'International Tables Vol C Tables 4.2.6.8 and 6.1.1.4'
H H 0.0000 0.0000 'International Tables Vol C Tables 4.2.6.8 and 6.1.1.4'
Cl Cl 0.1484 0.1585 'International Tables Vol C Tables 4.2.6.8 and 6.1.1.4'
Pt Pt -1.7033 8.3905 'International Tables Vol C Tables 4.2.6.8 and 6.1.1.4'

loop_
_geom_angle_atom_site_label_1
_geom_angle_atom_site_label_2
_geom_angle_atom_site_label_3
_geom_angle
_geom_angle_site_symmetry_1
_geom_angle_site_symmetry_3
_geom_angle_publ_flag
C2 Pt C5 81.3(3) . . ?
C2 Pt C1 37.5(3) . . ?
C5 Pt C1 93.7(3) . . ?
C2 Pt C6 93.2(3) . . ?
C5 Pt C6 37.6(3) . . ?
C1 Pt C6 81.8(3) . . ?
C2 Pt Cl1 90.8(2) . . ?
C5 Pt Cl1 160.1(2) . . ?
C1 Pt Cl1 90.9(2) . . ?
C6 Pt Cl1 162.2(2) . . ?
C2 Pt Cl2 161.28(19) . . ?
C5 Pt Cl2 91.3(2) . . ?
C1 Pt Cl2 161.1(2) . . ?
C6 Pt Cl2 91.2(2) . . ?
Cl1 Pt Cl2 90.53(8) . . ?
C2 C1 C8 121.1(7) . . ?
C2 C1 Pt 70.9(4) . . ?
C8 C1 Pt 107.3(5) . . ?
C2 C1 H1 116.1 . . ?
C8 C1 H1 116.1 . . ?
Pt C1 H1 116.1 . . ?
C1 C2 C3 123.8(7) . . ?
C1 C2 Pt 71.6(4) . . ?
C3 C2 Pt 108.5(5) . . ?
C1 C2 H2 114.8 . . ?
C3 C2 H2 114.8 . . ?
Pt C2 H2 114.8 . . ?
C4 C3 C2 120.2(6) . . ?
C4 C3 H3 119.9 . . ?
C2 C3 H3 119.9 . . ?
C3 C4 C5 120.1(7) . . ?
C3 C4 H4 119.9 . . ?
C5 C4 H4 119.9 . . ?
C6 C5 C4 123.1(7) . . ?
C6 C5 Pt 71.4(5) . . ?
C4 C5 Pt 107.5(5) . . ?
C6 C5 H5 115.4 . . ?
C4 C5 H5 115.4 . . ?
Pt C5 H5 115.4 . . ?
C5 C6 C7 122.3(8) . . ?
C5 C6 Pt 71.0(5) . . ?
C7 C6 Pt 107.6(5) . . ?
C5 C6 H6 115.6 . . ?
C7 C6 H6 115.6 . . ?
Pt C6 H6 115.6 . . ?
C8 C7 C6 120.3(7) . . ?
C8 C7 H7 119.9 . . ?
C6 C7 H7 119.9 . . ?
C7 C8 C1 121.0(7) . . ?
C7 C8 H8 119.5 . . ?
C1 C8 H8 119.5 . . ?

loop_
_geom_bond_atom_site_label_1
_geom_bond_atom_site_label_2
_geom_bond_distance
_geom_bond_site_symmetry_2
_geom_bond_publ_flag
Pt C2 2.152(6) . ?
Pt C5 2.160(8) . ?
Pt C1 2.160(6) . ?
Pt C6 2.164(8) . ?
Pt Cl1 2.295(2) . ?
Pt Cl2 2.2968(19) . ?
C1 C2 1.387(10) . ?
C1 C8 1.497(11) . ?
C1 H1 0.9800 . ?
C2 C3 1.457(10) . ?
C2 H2 0.9800 . ?
C3 C4 1.332(11) . ?
C3 H3 0.9300 . ?
C4 C5 1.479(11) . ?
C4 H4 0.9300 . ?
C5 C6 1.392(11) . ?
C5 H5 0.9800 . ?
C6 C7 1.491(11) . ?
C6 H6 0.9800 . ?
C7 C8 1.310(12) . ?
C7 H7 0.9300 . ?
C8 H8 0.9300 . ?

loop_
_geom_torsion_atom_site_label_1
_geom_torsion_atom_site_label_2
_geom_torsion_atom_site_label_3
_geom_torsion_atom_site_label_4
_geom_torsion
_geom_torsion_site_symmetry_1
_geom_torsion_site_symmetry_2
_geom_torsion_site_symmetry_3
_geom_torsion_site_symmetry_4
_geom_torsion_publ_flag
C5 Pt C1 C2 70.5(5) . . . . ?
C6 Pt C1 C2 106.2(5) . . . . ?
Cl1 Pt C1 C2 -90.2(4) . . . . ?
Cl2 Pt C1 C2 175.6(5) . . . . ?
C2 Pt C1 C8 -117.7(7) . . . . ?
C5 Pt C1 C8 -47.3(5) . . . . ?
C6 Pt C1 C8 -11.6(5) . . . . ?
Cl1 Pt C1 C8 152.1(5) . . . . ?
Cl2 Pt C1 C8 57.9(10) . . . . ?
C8 C1 C2 C3 -1.3(11) . . . . ?
Pt C1 C2 C3 -100.4(7) . . . . ?
C8 C1 C2 Pt 99.1(7) . . . . ?
C5 Pt C2 C1 -107.9(5) . . . . ?
C6 Pt C2 C1 -72.2(5) . . . . ?
Cl1 Pt C2 C1 90.4(4) . . . . ?
Cl2 Pt C2 C1 -175.6(5) . . . . ?
C5 Pt C2 C3 12.5(5) . . . . ?
C1 Pt C2 C3 120.4(7) . . . . ?
C6 Pt C2 C3 48.3(5) . . . . ?
Cl1 Pt C2 C3 -149.1(4) . . . . ?
Cl2 Pt C2 C3 -55.1(9) . . . . ?
C1 C2 C3 C4 69.5(10) . . . . ?
Pt C2 C3 C4 -10.3(8) . . . . ?
C2 C3 C4 C5 -1.3(10) . . . . ?
C3 C4 C5 C6 -66.9(11) . . . . ?
C3 C4 C5 Pt 12.0(8) . . . . ?
C2 Pt C5 C6 107.0(5) . . . . ?
C1 Pt C5 C6 71.5(5) . . . . ?
Cl1 Pt C5 C6 174.5(5) . . . . ?
Cl2 Pt C5 C6 -90.3(5) . . . . ?
C2 Pt C5 C4 -12.9(5) . . . . ?
C1 Pt C5 C4 -48.4(5) . . . . ?
C6 Pt C5 C4 -119.9(7) . . . . ?
Cl1 Pt C5 C4 54.6(8) . . . . ?
Cl2 Pt C5 C4 149.8(5) . . . . ?
C4 C5 C6 C7 -0.2(12) . . . . ?
Pt C5 C6 C7 -99.3(7) . . . . ?
C4 C5 C6 Pt 99.2(7) . . . . ?
C2 Pt C6 C5 -71.2(5) . . . . ?
C1 Pt C6 C5 -107.1(5) . . . . ?
Cl1 Pt C6 C5 -173.9(5) . . . . ?
Cl2 Pt C6 C5 90.6(5) . . . . ?
C2 Pt C6 C7 47.7(6) . . . . ?
C5 Pt C6 C7 118.9(8) . . . . ?
C1 Pt C6 C7 11.8(5) . . . . ?
Cl1 Pt C6 C7 -55.0(11) . . . . ?
Cl2 Pt C6 C7 -150.5(5) . . . . ?
C5 C6 C7 C8 67.8(11) . . . . ?
Pt C6 C7 C8 -10.5(9) . . . . ?
C6 C7 C8 C1 0.4(12) . . . . ?
C2 C1 C8 C7 -67.8(10) . . . . ?
Pt C1 C8 C7 10.0(9) . . . . ?
C1 C2 C5 C6 -0.5(7) . . . . ?
C3 C4 C7 C8 0.2(6) . . . . ?
C3 C2 C1 C8 -1.3(11) . . . . ?
C4 C5 C6 C7 -0.2(12) . . . . ?
C2 C3 C4 C5 -1.3(10) . . . . ?
C6 C7 C8 C1 0.4(12) . . . . ?
